data_7216245
loop_
_publ_author_name
'Dra\<c\'insk\'y, Martin'
'\<S\'ala, Michal'
'Hodgkinson, Paul'

_publ_section_title
;
 Dynamics of water molecules and sodium ions in solid hydrates of
 nucleotides
;
_journal_issue 29
_journal_name_full CrystEngComm
_journal_page_first 6756
_journal_paper_doi 10.1039/c4ce00727a
_journal_volume 16
_journal_year 2014
_chemical_absolute_configuration ad
_chemical_formula_moiety 'C10 H12 N5 O8 P, 2(Na), 7(H2 O)'
_chemical_formula_sum 'C10 H26 N5 Na2 O15 P'
_chemical_formula_weight 533.31
_chemical_name_systematic
;
disodium guanosine-5-phosphate heptahydrate 
;
_space_group_crystal_system orthorhombic
_space_group_IT_number 19
_space_group_name_Hall 'P 2ac 2ab'
_space_group_name_H-M_alt 'P 21 21 21'
_symmetry_space_group_name_Hall 'P 2ac 2ab'
_symmetry_space_group_name_H-M 'P 21 21 21'
_atom_sites_solution_hydrogens geom
_atom_sites_solution_primary direct
_atom_sites_solution_secondary difmap
_audit_creation_date 2014-02-06
_audit_creation_method
;
Olex2 1.2-beta
(compiled 2014.01.22 svn.r2872 for OlexSys, GUI svn.r4747)
;
_audit_update_record
;
2014-02-19 # Formatted by publCIF

;
_cell_angle_alpha 90.00
_cell_angle_beta 90.00
_cell_angle_gamma 90.00
_cell_formula_units_Z 8
_cell_length_a 9.0139(3)
_cell_length_b 21.2524(8)
_cell_length_c 22.2753(8)
_cell_measurement_reflns_used 3472
_cell_measurement_temperature 120.0(2)
_cell_measurement_theta_max 32.4240
_cell_measurement_theta_min 2.6140
_cell_volume 4267.2(3)
_computing_cell_refinement
;
CrysAlisPro, Agilent Technologies,
Version 1.171.36.8 (release 13-04-2012 CrysAlis171 .NET)
(compiled Apr 13 2012,18:42:44)
;
_computing_data_collection
;
CrysAlisPro, Agilent Technologies,
Version 1.171.36.8 (release 13-04-2012 CrysAlis171 .NET)
(compiled Apr 13 2012,18:42:44)
;
_computing_data_reduction
;
CrysAlisPro, Agilent Technologies,
Version 1.171.36.8 (release 13-04-2012 CrysAlis171 .NET)
(compiled Apr 13 2012,18:42:44)
;
_computing_molecular_graphics 'Olex2 (Dolomanov et al., 2009)'
_computing_publication_material 'Olex2 (Dolomanov et al., 2009)'
_computing_structure_refinement 'XL (Sheldrick, 2008)'
_computing_structure_solution 'XS (Sheldrick, 2008)'
_diffrn_ambient_temperature 120.0(2)
_diffrn_detector_area_resol_mean 16.1511
_diffrn_measured_fraction_theta_full 0.998
_diffrn_measured_fraction_theta_max 0.998
_diffrn_measurement_device_type 'Xcalibur, Sapphire3, Gemini Ultra'
_diffrn_measurement_method '\w scans'
_diffrn_orient_matrix_UB_11 -0.0157344000
_diffrn_orient_matrix_UB_12 0.0265512000
_diffrn_orient_matrix_UB_13 0.0182158000
_diffrn_orient_matrix_UB_21 0.0401155000
_diffrn_orient_matrix_UB_22 -0.0138544000
_diffrn_orient_matrix_UB_23 0.0240145000
_diffrn_orient_matrix_UB_31 0.0658340000
_diffrn_orient_matrix_UB_32 0.0147580000
_diffrn_orient_matrix_UB_33 -0.0102413000
_diffrn_radiation_monochromator graphite
_diffrn_radiation_type MoK\a
_diffrn_radiation_wavelength 0.71073
_diffrn_reflns_av_R_equivalents 0.1005
_diffrn_reflns_av_unetI/netI 0.1267
_diffrn_reflns_limit_h_max 11
_diffrn_reflns_limit_h_min -9
_diffrn_reflns_limit_k_max 25
_diffrn_reflns_limit_k_min -27
_diffrn_reflns_limit_l_max 28
_diffrn_reflns_limit_l_min -28
_diffrn_reflns_number 26750
_diffrn_reflns_theta_full 26.99
_diffrn_reflns_theta_max 26.99
_diffrn_reflns_theta_min 2.62
_diffrn_source 'Enhance (Mo) X-ray Source'
_exptl_absorpt_coefficient_mu 0.255
_exptl_absorpt_correction_T_max 0.997
_exptl_absorpt_correction_T_min 0.986
_exptl_absorpt_correction_type analytical
_exptl_absorpt_process_details
;
CrysAlisPro, Agilent Technologies,
Version 1.171.36.8 (release 13-04-2012 CrysAlis171 .NET)
(compiled Apr 13 2012,18:42:44)
Analytical numeric absorption correction using a multifaceted crystal
model based on expressions derived by R.C. Clark & J.S. Reid.
(Clark, R. C. & Reid, J. S. (1995). Acta Cryst. A51, 887-897)
;
_exptl_crystal_colour 'dull light colourless'
_exptl_crystal_colour_lustre dull
_exptl_crystal_colour_modifier light
_exptl_crystal_colour_primary colourless
_exptl_crystal_density_diffrn 1.660
_exptl_crystal_density_method 'not measured'
_exptl_crystal_description plate
_exptl_crystal_F_000 2224
_exptl_crystal_size_max 0.319
_exptl_crystal_size_mid 0.229
_exptl_crystal_size_min 0.0549
_refine_diff_density_max 1.128
_refine_diff_density_min -0.984
_refine_diff_density_rms 0.144
_refine_ls_abs_structure_details 'Flack H D (1983), Acta Cryst. A39, 876-881'
_refine_ls_abs_structure_Flack 0.2(2)
_refine_ls_extinction_method none
_refine_ls_goodness_of_fit_ref 1.029
_refine_ls_hydrogen_treatment mixed
_refine_ls_matrix_type full
_refine_ls_number_parameters 609
_refine_ls_number_reflns 9320
_refine_ls_number_restraints 15
_refine_ls_restrained_S_all 1.427
_refine_ls_R_factor_all 0.1160
_refine_ls_R_factor_gt 0.0794
_refine_ls_shift/su_max 0.016
_refine_ls_shift/su_mean 0.000
_refine_ls_structure_factor_coef Fsqd
_refine_ls_weighting_details 'calc w=1/[\s^2^(Fo^2^)+(0.1000P)^2^+0.0000P] where P=(Fo^2^+2Fc^2^)/3'
_refine_ls_weighting_scheme calc
_refine_ls_wR_factor_gt 0.1792
_refine_ls_wR_factor_ref 0.2118
_reflns_number_gt 6470
_reflns_number_total 9320
_reflns_threshold_expression >2sigma(I)
_cod_data_source_file c4ce00727a4.cif
_cod_data_source_block GMP
_cod_depositor_comments 'Adding full bibliography for 7216245.cif.'
_cod_database_code 7216245
_chemical_oxdiff_formula C10H27N4Na2O16P1
_reflns_odcompleteness_completeness 99.86
_reflns_odcompleteness_iscentric 1
_reflns_odcompleteness_theta 30.44
_olex2_refinement_description
;
1. Fixed Uiso
 At 1.2 times of:
  All C(H) groups, All C(H,H) groups, All N(H) groups
 At 1.5 times of:
  All O(H) groups, All O(H,H) groups
2. Restrained distances
 O11W-H11A = O11W-H11B = O12W-H12B
 0.85 with sigma of 0.002
3. Uiso/Uaniso restraints and constraints
Uanis(C2) \\sim Ueq, Uanis(O25) \\sim Ueq: with sigma of 0.01 and sigma for
terminal atoms of 0.05
4. Others
 Fixed Uiso: H5A(0.03)
5.a Riding coordinates:
 N5(H5A,H5B), N44(H44A,H44B), O1W(H1WA,H1WB), O2W(H2WA,H2WB), O3W(H3WA,H3WB),
 O4W(H4WA,H4WB), O5W(H5WA,H5WB), O6W(H6WA,H6WB), O7W(H7WA,H7WB), O8W(H8WA,H8WB),
  O9W(H9WA,H9WB), O10W(H10C,H10D), O11W(H11A,H11B), O12W(H12A,H12B), O13W(H13A,
 H13B), O14W(H14A,H14B)
5.b Ternary CH refined with riding coordinates:
 C6(H6), C7(H7), C8(H8), C9(H9), C26(H26), C27(H27), C28(H28), C29(H29)
5.c Secondary CH2 refined with riding coordinates:
 C10(H10A,H10B), C30(H30A,H30B)
5.d Aromatic/amide H refined with riding coordinates:
 C1(H1), N38(H38), C21(H21)
5.e Idealised tetrahedral OH refined as rotating group:
 O4(H4), O23(H23), O24(H24)
;

loop_
_space_group_symop_id
_space_group_symop_operation_xyz
1 'x, y, z'
2 '-x+1/2, -y, z+1/2'
3 'x+1/2, -y+1/2, -z'
4 '-x, y+1/2, -z+1/2'

loop_
_atom_site_label
_atom_site_type_symbol
_atom_site_fract_x
_atom_site_fract_y
_atom_site_fract_z
_atom_site_U_iso_or_equiv
_atom_site_adp_type
_atom_site_occupancy
_atom_site_calc_flag
_atom_site_refinement_flags_posn
_atom_site_refinement_flags_adp
P1 P 0.3899(2) 0.51256(9) 0.62710(8) 0.0136(4) Uani 1 d . .
O1 O 0.2507(6) 0.4267(2) 0.7964(2) 0.0167(12) Uani 1 d . .
O2 O 0.6611(7) 0.1689(3) 0.7446(3) 0.0254(14) Uani 1 d . .
O3 O 0.5665(6) 0.4662(3) 0.8843(2) 0.0186(12) Uani 1 d . .
H3 H 0.639(9) 0.506(4) 0.889(4) 0.01(2) Uiso 1 d . .
O4 O 0.3081(6) 0.5295(3) 0.8938(2) 0.0178(12) Uani 1 d . .
H4 H 0.2350 0.5525 0.8939 0.027 Uiso 1 calc GR .
O5 O 0.3823(6) 0.5030(3) 0.6998(2) 0.0164(12) Uani 1 d . .
O6 O 0.5534(6) 0.5105(3) 0.6138(2) 0.0184(12) Uani 1 d . .
O7 O 0.3043(6) 0.4596(3) 0.5981(2) 0.0182(12) Uani 1 d . .
O8 O 0.3202(6) 0.5762(3) 0.6145(2) 0.0178(12) Uani 1 d . .
N1 N 0.4515(8) 0.3584(3) 0.7977(3) 0.0175(14) Uani 1 d . .
N2 N 0.5608(9) 0.3071(3) 0.7216(3) 0.0238(16) Uani 1 d . .
N3 N 0.5707(7) 0.1843(3) 0.8378(3) 0.0164(14) Uani 1 d . .
H3A H 0.617(10) 0.148(4) 0.849(4) 0.02(2) Uiso 1 d . .
N4 N 0.4533(8) 0.2771(3) 0.8750(3) 0.0174(15) Uani 1 d . .
N5 N 0.4735(9) 0.1878(3) 0.9334(3) 0.0258(17) Uani 1 d . .
H5A H 0.4945 0.1442 0.9345 0.030 Uiso 1 d R .
H5B H 0.4369 0.2025 0.9616 0.03(3) Uiso 1 d R .
C1 C 0.4995(10) 0.3589(4) 0.7393(4) 0.0222(19) Uani 1 d . .
H1 H 0.4887 0.3937 0.7144 0.027 Uiso 1 calc R .
C2 C 0.5531(9) 0.2677(4) 0.7715(3) 0.0163(17) Uani 1 d . U
C3 C 0.5987(10) 0.2059(4) 0.7799(4) 0.0205(18) Uani 1 d . .
C4 C 0.4958(9) 0.2188(3) 0.8815(3) 0.0149(16) Uani 1 d . .
C5 C 0.4839(9) 0.2993(4) 0.8194(3) 0.0167(17) Uani 1 d . .
C6 C 0.3801(9) 0.4096(4) 0.8293(3) 0.0139(15) Uani 1 d . .
H6 H 0.3522 0.3960 0.8697 0.017 Uiso 1 calc R .
C7 C 0.4742(9) 0.4698(4) 0.8329(3) 0.0165(17) Uani 1 d . .
H7 H 0.5357 0.4735 0.7968 0.020 Uiso 1 calc R .
C8 C 0.3592(9) 0.5210(4) 0.8331(3) 0.0166(17) Uani 1 d . .
H8 H 0.3991 0.5603 0.8166 0.020 Uiso 1 calc R .
C9 C 0.2367(10) 0.4940(4) 0.7926(3) 0.0163(17) Uani 1 d . .
H9 H 0.1404 0.5060 0.8095 0.020 Uiso 1 calc R .
C10 C 0.2418(9) 0.5154(4) 0.7276(3) 0.0164(16) Uani 1 d . .
H10A H 0.1645 0.4939 0.7052 0.020 Uiso 1 calc R .
H10B H 0.2216 0.5602 0.7258 0.020 Uiso 1 calc R .
P2 P 0.8903(2) 0.59369(9) 0.88600(8) 0.0141(4) Uani 1 d . .
O21 O 0.7535(6) 0.6842(2) 0.7210(2) 0.0176(12) Uani 1 d . .
O22 O 1.1794(7) 0.9416(3) 0.7463(3) 0.0248(14) Uani 1 d . .
O23 O 1.0583(6) 0.6381(3) 0.6293(2) 0.0201(13) Uani 1 d . .
H23 H 1.1216 0.6105 0.6314 0.030 Uiso 1 calc GR .
O24 O 0.7941(7) 0.5823(3) 0.6228(2) 0.0226(13) Uani 1 d . .
H24 H 0.7088 0.5689 0.6236 0.034 Uiso 1 calc GR .
O25 O 0.8798(6) 0.6046(2) 0.8145(2) 0.0139(11) Uani 1 d . U
O26 O 1.0532(6) 0.5983(3) 0.8986(2) 0.0164(12) Uani 1 d . .
O27 O 0.8002(6) 0.6457(3) 0.9154(2) 0.0181(12) Uani 1 d . .
O28 O 0.8280(6) 0.5291(3) 0.8983(2) 0.0171(12) Uani 1 d . .
N24 N 0.9521(8) 0.8244(3) 0.6292(3) 0.0170(14) Uani 1 d . .
N31 N 0.9575(8) 0.7505(3) 0.7121(3) 0.0153(14) Uani 1 d . .
N38 N 1.0754(7) 0.9195(3) 0.6562(3) 0.0161(14) Uani 1 d . .
H38 H 1.1052 0.9554 0.6432 0.019 Uiso 1 calc R .
N44 N 0.9587(8) 0.9087(4) 0.5638(3) 0.0238(17) Uani 1 d . .
H44A H 0.8857 0.8943 0.5435 0.02(2) Uiso 1 d R .
H44B H 0.9803 0.9467 0.5578 0.000(19) Uiso 1 d R .
N53 N 1.0749(8) 0.8076(3) 0.7823(3) 0.0199(15) Uani 1 d . .
C21 C 1.0127(10) 0.7540(4) 0.7700(3) 0.0202(18) Uani 1 d . .
H21 H 1.0059 0.7212 0.7975 0.024 Uiso 1 calc R .
C22 C 1.0639(9) 0.8420(4) 0.7297(3) 0.0156(17) Uani 1 d . .
C23 C 1.1132(9) 0.9027(4) 0.7151(3) 0.0176(17) Uani 1 d . .
C24 C 0.9937(9) 0.8825(4) 0.6175(4) 0.0169(17) Uani 1 d . .
C25 C 0.9902(8) 0.8074(4) 0.6860(3) 0.0142(16) Uani 1 d . .
C26 C 0.8803(9) 0.6982(4) 0.6845(3) 0.0146(16) Uani 1 d . .
H26 H 0.8479 0.7099 0.6440 0.018 Uiso 1 calc R .
C27 C 0.9699(9) 0.6369(4) 0.6818(3) 0.0142(16) Uani 1 d . .
H27 H 1.0323 0.6326 0.7176 0.017 Uiso 1 calc R .
C28 C 0.8484(10) 0.5876(4) 0.6818(3) 0.0197(18) Uani 1 d . .
H28 H 0.8843 0.5471 0.6970 0.024 Uiso 1 calc R .
C29 C 0.7313(9) 0.6168(4) 0.7239(3) 0.0141(16) Uani 1 d . .
H29 H 0.6328 0.6073 0.7077 0.017 Uiso 1 calc R .
C30 C 0.7359(9) 0.5950(4) 0.7885(3) 0.0171(17) Uani 1 d . .
H30A H 0.6625 0.6180 0.8116 0.020 Uiso 1 calc R .
H30B H 0.7109 0.5506 0.7904 0.020 Uiso 1 calc R .
Na1 Na 0.5903(4) 0.57924(15) 1.05028(13) 0.0203(7) Uani 1 d . .
Na2 Na 0.8474(4) 0.79768(15) 1.03745(14) 0.0194(7) Uani 1 d . .
Na3 Na 0.7202(4) 0.30719(15) 0.63503(13) 0.0190(7) Uani 1 d . .
Na4 Na 0.5541(4) 0.41211(15) 1.03855(14) 0.0229(8) Uani 1 d . .
O1W O 0.9132(7) 0.8748(3) 0.8820(2) 0.0237(13) Uani 1 d . .
H1WA H 0.9497 0.8659 0.8479 0.036 Uiso 1 d R .
H1WB H 0.8421 0.9007 0.8776 0.036 Uiso 1 d R .
O2W O 0.9243(7) 0.7614(3) 0.9438(2) 0.0240(14) Uani 1 d . .
H2WA H 0.8940 0.7244 0.9358 0.036 Uiso 1 d R .
H2WB H 0.8772 0.7878 0.9224 0.036 Uiso 1 d R .
O3W O 0.5139(6) 0.6167(3) 0.9506(2) 0.0212(13) Uani 1 d . .
H3WA H 0.4574 0.6026 0.9232 0.032 Uiso 1 d R .
H3WB H 0.5976 0.6263 0.9356 0.032 Uiso 1 d R .
O4W O 0.7506(7) 0.4977(3) 1.0144(2) 0.0222(13) Uani 1 d . .
H4WA H 0.8106 0.5038 1.0433 0.033 Uiso 1 d R .
H4WB H 0.7932 0.5067 0.9815 0.033 Uiso 1 d R .
O5W O 0.4088(6) 0.5017(3) 1.0222(2) 0.0205(13) Uani 1 d . .
H5WA H 0.4944 0.4854 1.0256 0.031 Uiso 1 d R .
H5WB H 0.3931 0.5113 0.9858 0.031 Uiso 1 d R .
O6W O 0.7016(7) 0.6933(3) 1.0336(3) 0.0247(13) Uani 1 d . .
H6WA H 0.6833 0.6779 0.9992 0.037 Uiso 1 d R .
H6WB H 0.7402 0.7295 1.0297 0.037 Uiso 1 d R .
O7W O 0.3377(7) 0.2388(3) 1.0409(3) 0.0285(15) Uani 1 d . .
H7WA H 0.2764 0.2084 1.0425 0.043 Uiso 1 d R .
H7WB H 0.4090 0.2318 1.0650 0.043 Uiso 1 d R .
O8W O 0.1240(7) 0.1439(3) 1.0483(2) 0.0252(14) Uani 1 d . .
H8WA H 0.0397 0.1278 1.0405 0.038 Uiso 1 d R .
H8WB H 0.1619 0.1252 1.0783 0.038 Uiso 1 d R .
O9W O -0.2076(7) 0.1323(3) 0.9920(3) 0.0262(14) Uani 1 d . .
H9WA H -0.2294 0.1180 0.9574 0.039 Uiso 1 d R .
H9WB H -0.2034 0.1722 0.9906 0.039 Uiso 1 d R .
O10W O 0.7593(6) 0.1948(3) 0.6320(2) 0.0218(13) Uani 1 d . .
H10C H 0.8063 0.1619 0.6218 0.033 Uiso 1 d R .
H10D H 0.7134 0.1881 0.6647 0.033 Uiso 1 d R .
O11W O 0.7494(7) 0.4163(3) 0.6350(2) 0.0226(13) Uani 1 d D .
H11A H 0.6790 0.4422 0.6261 0.034 Uiso 1 d DR .
H11B H 0.7918 0.4234 0.6776 0.034 Uiso 1 d DR .
O12W O 0.2842(13) 0.2438(5) 0.6609(4) 0.081(3) Uani 1 d D .
H12A H 0.3097 0.2077 0.6481 0.122 Uiso 1 d R .
H12B H 0.3293 0.2637 0.6877 0.122 Uiso 1 d DR .
O13W O 0.4927(7) 0.2774(3) 0.5812(3) 0.0254(14) Uani 1 d . .
H13A H 0.4224 0.2601 0.6006 0.038 Uiso 1 d R .
H13B H 0.4665 0.3141 0.5705 0.038 Uiso 1 d R .
O14W O 0.3415(6) 0.3645(3) 0.5097(3) 0.0228(13) Uani 1 d . .
H14A H 0.3689 0.3573 0.4739 0.034 Uiso 1 d R .
H14B H 0.3571 0.4030 0.5181 0.034 Uiso 1 d R .

loop_
_atom_site_aniso_label
_atom_site_aniso_U_11
_atom_site_aniso_U_22
_atom_site_aniso_U_33
_atom_site_aniso_U_23
_atom_site_aniso_U_13
_atom_site_aniso_U_12
P1 0.0155(10) 0.0162(10) 0.0089(9) -0.0006(7) 0.0001(8) -0.0008(9)
O1 0.016(3) 0.017(3) 0.017(3) 0.003(2) -0.003(2) -0.003(2)
O2 0.039(4) 0.020(3) 0.017(3) 0.000(2) 0.012(3) 0.007(3)
O3 0.019(3) 0.023(3) 0.014(3) 0.002(2) -0.003(2) -0.001(3)
O4 0.016(3) 0.027(3) 0.011(3) -0.002(2) 0.000(2) 0.004(3)
O5 0.017(3) 0.026(3) 0.006(2) 0.0005(19) 0.003(2) 0.002(3)
O6 0.016(3) 0.025(3) 0.014(3) 0.001(2) 0.001(2) -0.003(3)
O7 0.022(3) 0.019(3) 0.014(3) -0.002(2) 0.000(2) -0.003(3)
O8 0.021(3) 0.024(3) 0.009(3) -0.003(2) 0.002(2) -0.002(3)
N1 0.022(4) 0.015(3) 0.015(3) 0.000(2) 0.004(3) 0.002(3)
N2 0.040(4) 0.016(4) 0.015(4) 0.003(3) 0.003(3) 0.002(4)
N3 0.016(3) 0.019(4) 0.014(3) 0.001(3) 0.000(3) 0.004(3)
N4 0.021(4) 0.022(4) 0.009(3) 0.000(2) -0.001(3) 0.001(3)
N5 0.043(5) 0.023(4) 0.012(3) 0.002(3) 0.006(3) 0.006(4)
C1 0.031(5) 0.022(5) 0.014(4) 0.005(3) -0.001(4) 0.001(4)
C2 0.018(4) 0.025(4) 0.006(3) -0.004(3) 0.006(3) -0.003(4)
C3 0.018(4) 0.021(4) 0.023(4) -0.003(3) 0.004(4) 0.001(4)
C4 0.017(4) 0.014(4) 0.014(4) -0.001(3) 0.001(3) 0.001(3)
C5 0.022(4) 0.016(4) 0.012(4) 0.000(3) 0.004(3) 0.001(4)
C6 0.016(4) 0.016(4) 0.010(3) 0.001(3) -0.002(3) 0.005(4)
C7 0.019(4) 0.026(4) 0.005(3) 0.001(3) 0.000(3) 0.001(4)
C8 0.024(4) 0.023(4) 0.003(3) -0.002(3) -0.002(3) -0.002(4)
C9 0.021(4) 0.017(4) 0.011(4) -0.001(3) 0.004(3) 0.002(4)
C10 0.020(4) 0.015(4) 0.014(4) 0.003(3) -0.002(3) 0.002(4)
P2 0.0154(10) 0.0188(11) 0.0081(9) -0.0007(7) -0.0001(8) 0.0011(9)
O21 0.020(3) 0.016(3) 0.017(3) 0.001(2) 0.003(2) 0.000(3)
O22 0.034(4) 0.020(3) 0.021(3) -0.001(2) -0.006(3) -0.008(3)
O23 0.021(3) 0.026(3) 0.013(3) -0.004(2) 0.003(2) 0.002(3)
O24 0.026(3) 0.032(3) 0.011(3) -0.003(2) 0.000(2) -0.012(3)
O25 0.016(3) 0.023(3) 0.003(2) 0.0009(18) -0.001(2) -0.001(2)
O26 0.013(3) 0.027(3) 0.009(3) 0.001(2) 0.001(2) 0.000(3)
O27 0.020(3) 0.019(3) 0.015(3) -0.002(2) 0.000(2) 0.002(3)
O28 0.021(3) 0.023(3) 0.007(3) -0.002(2) -0.001(2) -0.001(3)
N24 0.021(4) 0.017(4) 0.013(3) 0.000(2) 0.001(3) -0.002(3)
N31 0.019(3) 0.018(3) 0.008(3) 0.002(2) -0.001(3) -0.004(3)
N38 0.019(3) 0.020(4) 0.010(3) 0.002(2) -0.001(3) -0.002(3)
N44 0.034(4) 0.027(4) 0.011(3) 0.006(3) -0.005(3) -0.001(4)
N53 0.028(4) 0.019(4) 0.012(3) 0.005(2) -0.004(3) -0.005(3)
C21 0.032(5) 0.022(4) 0.007(4) 0.003(3) -0.002(4) -0.001(4)
C22 0.018(4) 0.024(4) 0.005(3) 0.001(3) 0.000(3) 0.005(4)
C23 0.018(4) 0.022(4) 0.013(4) -0.004(3) 0.001(3) -0.002(4)
C24 0.011(4) 0.025(4) 0.014(4) -0.002(3) -0.004(3) 0.004(4)
C25 0.011(4) 0.020(4) 0.011(4) -0.001(3) 0.000(3) -0.006(4)
C26 0.014(4) 0.022(4) 0.008(3) 0.000(3) 0.003(3) -0.006(4)
C27 0.013(4) 0.021(4) 0.009(4) -0.002(3) 0.002(3) 0.000(4)
C28 0.031(5) 0.019(4) 0.009(4) 0.002(3) -0.002(3) 0.003(4)
C29 0.013(4) 0.017(4) 0.012(4) 0.001(3) 0.000(3) -0.004(3)
C30 0.021(4) 0.021(4) 0.009(4) 0.004(3) 0.001(3) -0.002(4)
Na1 0.0228(17) 0.0264(18) 0.0118(15) -0.0012(12) -0.0011(14) 0.0005(16)
Na2 0.0220(17) 0.0226(17) 0.0135(16) -0.0001(12) 0.0007(13) -0.0004(15)
Na3 0.0243(17) 0.0234(18) 0.0092(15) -0.0003(11) 0.0005(13) 0.0010(16)
Na4 0.0293(18) 0.0293(19) 0.0101(15) -0.0009(12) 0.0017(14) 0.0044(17)
O1W 0.031(3) 0.025(3) 0.014(3) -0.002(2) 0.000(3) 0.003(3)
O2W 0.035(4) 0.022(3) 0.015(3) -0.002(2) -0.002(3) 0.003(3)
O3W 0.022(3) 0.028(3) 0.013(3) -0.001(2) 0.000(2) -0.001(3)
O4W 0.024(3) 0.038(4) 0.006(3) 0.004(2) 0.001(2) 0.001(3)
O5W 0.020(3) 0.026(3) 0.015(3) 0.002(2) -0.003(2) 0.003(3)
O6W 0.029(3) 0.033(3) 0.012(3) 0.001(2) -0.006(3) -0.009(3)
O7W 0.034(4) 0.031(4) 0.021(3) 0.004(2) -0.002(3) 0.000(3)
O8W 0.030(3) 0.033(4) 0.012(3) 0.001(2) -0.005(3) -0.005(3)
O9W 0.035(4) 0.029(3) 0.015(3) -0.002(2) 0.003(3) -0.002(3)
O10W 0.028(3) 0.026(3) 0.012(3) 0.000(2) 0.001(2) 0.000(3)
O11W 0.029(3) 0.027(3) 0.011(3) 0.001(2) -0.003(3) 0.004(3)
O12W 0.099(8) 0.102(8) 0.043(6) 0.001(5) -0.006(6) -0.001(7)
O13W 0.028(3) 0.032(4) 0.017(3) 0.005(2) 0.002(3) 0.009(3)
O14W 0.031(3) 0.026(3) 0.012(3) -0.002(2) 0.002(3) -0.001(3)

loop_
_atom_type_symbol
_atom_type_description
_atom_type_scat_dispersion_real
_atom_type_scat_dispersion_imag
_atom_type_scat_source
C C 0.0033 0.0016 'International Tables Vol C Tables 4.2.6.8 and 6.1.1.4'
H H 0.0000 0.0000 'International Tables Vol C Tables 4.2.6.8 and 6.1.1.4'
N N 0.0061 0.0033 'International Tables Vol C Tables 4.2.6.8 and 6.1.1.4'
Na Na 0.0362 0.0249 'International Tables Vol C Tables 4.2.6.8 and 6.1.1.4'
O O 0.0106 0.0060 'International Tables Vol C Tables 4.2.6.8 and 6.1.1.4'
P P 0.1023 0.0942 'International Tables Vol C Tables 4.2.6.8 and 6.1.1.4'

loop_
_exptl_crystal_face_index_h
_exptl_crystal_face_index_k
_exptl_crystal_face_index_l
_exptl_crystal_face_perp_dist
_exptl_oxdiff_crystal_face_indexfrac_h
_exptl_oxdiff_crystal_face_indexfrac_k
_exptl_oxdiff_crystal_face_indexfrac_l
_exptl_oxdiff_crystal_face_x
_exptl_oxdiff_crystal_face_y
_exptl_oxdiff_crystal_face_z
0 2 1 0.1054 0.0000 2.0000 1.0000 0.0713 -0.0037 0.0193
0 -2 -1 0.1054 -0.0000 -2.0000 -1.0000 -0.0713 0.0037 -0.0193
2 2 1 0.0915 2.0000 2.0000 1.0000 0.0398 0.0765 0.1509
-3 -2 -1 0.1145 -3.0000 -2.0000 -1.0000 -0.0241 -0.1167 -0.2168
0 0 -1 0.0275 -0.0000 -0.0000 -1.0000 -0.0182 -0.0240 0.0102
0 0 1 0.0275 0.0000 0.0000 1.0000 0.0182 0.0240 -0.0102
1 -2 -1 0.1468 1.0000 -2.0000 -1.0000 -0.0871 0.0438 0.0466
-1 2 1 0.1468 -1.0000 2.0000 1.0000 0.0871 -0.0438 -0.0466

loop_
_geom_angle_atom_site_label_1
_geom_angle_atom_site_label_2
_geom_angle_atom_site_label_3
_geom_angle
O6 P1 O5 103.5(3)
O6 P1 O7 113.2(3)
O6 P1 O8 113.3(3)
O7 P1 O5 108.1(3)
O7 P1 O8 111.9(3)
O8 P1 O5 106.1(3)
C6 O1 C9 110.8(6)
C7 O3 H3 113(4)
C8 O4 H4 109.5
C10 O5 P1 116.2(5)
C1 N1 C5 105.9(6)
C1 N1 C6 126.5(7)
C5 N1 C6 127.6(7)
C1 N2 C2 104.3(7)
C3 N3 H3A 117(6)
C3 N3 C4 124.3(7)
C4 N3 H3A 118(6)
C4 N4 C5 111.9(7)
H5A N5 H5B 117.4
C4 N5 H5A 118.1
C4 N5 H5B 124.2
N1 C1 H1 122.7
N2 C1 N1 114.6(7)
N2 C1 H1 122.7
N2 C2 C5 109.8(7)
C3 C2 N2 131.4(7)
C3 C2 C5 118.8(7)
O2 C3 N3 117.4(7)
O2 C3 C2 130.2(8)
C2 C3 N3 112.4(7)
N4 C4 N3 124.3(7)
N4 C4 N5 121.1(7)
N5 C4 N3 114.6(7)
N1 C5 C2 105.3(7)
N4 C5 N1 126.6(7)
N4 C5 C2 128.1(8)
O1 C6 N1 107.8(6)
O1 C6 H6 109.8
O1 C6 C7 105.5(6)
N1 C6 H6 109.8
N1 C6 C7 114.0(6)
C7 C6 H6 109.8
O3 C7 C6 108.7(6)
O3 C7 H7 109.6
O3 C7 C8 116.3(6)
C6 C7 H7 109.6
C8 C7 C6 102.9(6)
C8 C7 H7 109.6
O4 C8 C7 108.2(6)
O4 C8 H8 111.3
O4 C8 C9 111.6(6)
C7 C8 H8 111.3
C7 C8 C9 102.9(6)
C9 C8 H8 111.3
O1 C9 C8 106.0(6)
O1 C9 H9 108.3
O1 C9 C10 110.4(6)
C8 C9 H9 108.3
C10 C9 C8 115.2(7)
C10 C9 H9 108.3
O5 C10 C9 112.5(6)
O5 C10 H10A 109.1
O5 C10 H10B 109.1
C9 C10 H10A 109.1
C9 C10 H10B 109.1
H10A C10 H10B 107.8
O26 P2 O25 103.5(3)
O26 P2 O27 113.3(3)
O26 P2 O28 113.0(3)
O27 P2 O25 106.8(3)
O28 P2 O25 106.7(3)
O28 P2 O27 112.7(3)
C26 O21 C29 109.9(6)
C27 O23 H23 109.5
C28 O24 H24 109.5
C30 O25 P2 115.5(4)
C24 N24 C25 111.3(7)
C21 N31 C26 127.6(6)
C25 N31 C21 105.6(6)
C25 N31 C26 126.8(6)
C23 N38 H38 117.6
C24 N38 H38 117.6
C24 N38 C23 124.8(7)
H44A N44 H44B 115.9
C24 N44 H44A 119.9
C24 N44 H44B 118.7
C21 N53 C22 104.7(7)
N31 C21 H21 123.2
N53 C21 N31 113.5(7)
N53 C21 H21 123.2
N53 C22 C23 131.2(7)
N53 C22 C25 110.3(7)
C25 C22 C23 118.4(7)
O22 C23 N38 118.4(7)
O22 C23 C22 129.6(8)
N38 C23 C22 111.9(7)
N24 C24 N38 124.2(7)
N24 C24 N44 119.6(7)
N44 C24 N38 116.2(7)
N24 C25 N31 125.0(7)
N24 C25 C22 129.1(7)
N31 C25 C22 105.9(6)
O21 C26 N31 107.5(6)
O21 C26 H26 109.7
O21 C26 C27 105.4(6)
N31 C26 H26 109.7
N31 C26 C27 114.5(6)
C27 C26 H26 109.7
O23 C27 C26 108.3(6)
O23 C27 H27 110.5
O23 C27 C28 114.8(6)
C26 C27 H27 110.5
C28 C27 C26 101.9(6)
C28 C27 H27 110.5
O24 C28 C27 107.9(6)
O24 C28 H28 111.6
O24 C28 C29 111.2(7)
C27 C28 H28 111.6
C27 C28 C29 102.5(6)
C29 C28 H28 111.6
O21 C29 C28 106.0(6)
O21 C29 H29 108.2
O21 C29 C30 110.0(6)
C28 C29 H29 108.2
C30 C29 C28 115.9(7)
C30 C29 H29 108.2
O25 C30 C29 111.4(6)
O25 C30 H30A 109.3
O25 C30 H30B 109.3
C29 C30 H30A 109.3
C29 C30 H30B 109.3
H30A C30 H30B 108.0
H4WA Na1 H5WA 74.1
H4WA Na1 H6WA 103.6
H5WA Na1 H6WA 139.1
H2WB Na2 H6WB 83.8
H1WA O1W H1WB 109.4
H2WA O2W H2WB 109.5
H3WA O3W H3WB 109.5
H4WA O4W H4WB 109.4
H5WA O5W H5WB 109.6
H6WA O6W H6WB 109.5
H7WA O7W H7WB 109.5
H8WA O8W H8WB 109.4
H9WA O9W H9WB 109.4
H10C O10W H10D 109.5
H11A O11W H11B 112.9
H12A O12W H12B 124.3
H13A O13W H13B 109.5
H14A O14W H14B 109.4

loop_
_geom_bond_atom_site_label_1
_geom_bond_atom_site_label_2
_geom_bond_distance
P1 O5 1.633(5)
P1 O6 1.504(6)
P1 O7 1.511(6)
P1 O8 1.517(6)
O1 C6 1.425(9)
O1 C9 1.439(9)
O2 C3 1.245(10)
O3 H3 1.08(8)
O3 C7 1.417(9)
O4 H4 0.8200
O4 C8 1.440(9)
O5 C10 1.434(10)
N1 C1 1.371(10)
N1 C5 1.376(10)
N1 C6 1.448(10)
N2 C1 1.293(11)
N2 C2 1.394(10)
N3 H3A 0.91(9)
N3 C3 1.392(10)
N3 C4 1.392(10)
N4 C4 1.305(10)
N4 C5 1.355(10)
N5 H5A 0.9470
N5 H5B 0.7742
N5 C4 1.346(10)
C1 H1 0.9300
C2 C3 1.389(12)
C2 C5 1.405(10)
C6 H6 0.9800
C6 C7 1.537(11)
C7 H7 0.9800
C7 C8 1.503(11)
C8 H8 0.9800
C8 C9 1.536(11)
C9 H9 0.9800
C9 C10 1.520(10)
C10 H10A 0.9700
C10 H10B 0.9700
P2 O25 1.612(5)
P2 O26 1.498(6)
P2 O27 1.521(6)
P2 O28 1.509(6)
O21 C26 1.434(9)
O21 C29 1.447(9)
O22 C23 1.234(10)
O23 H23 0.8200
O23 C27 1.414(9)
O24 H24 0.8200
O24 C28 1.408(9)
O25 C30 1.434(9)
N24 C24 1.316(10)
N24 C25 1.360(10)
N31 C21 1.385(10)
N31 C25 1.374(10)
N31 C26 1.448(10)
N38 H38 0.8600
N38 C23 1.401(10)
N38 C24 1.379(10)
N44 H44A 0.8549
N44 H44B 0.8433
N44 C24 1.356(10)
N53 C21 1.298(10)
N53 C22 1.384(9)
C21 H21 0.9300
C22 C23 1.404(12)
C22 C25 1.388(10)
C26 H26 0.9800
C26 C27 1.534(11)
C27 H27 0.9800
C27 C28 1.515(11)
C28 H28 0.9800
C28 C29 1.543(11)
C29 H29 0.9800
C29 C30 1.513(10)
C30 H30A 0.9700
C30 H30B 0.9700
Na1 H4WA 2.5569
Na1 H5WA 2.2420
Na1 H6WA 2.5297
Na2 H2WB 2.5851
Na2 H6WB 1.7499
Na3 H10D 2.6164
Na4 H5WA 1.6724
O1W H1WA 0.8493
O1W H1WB 0.8504
O2W H2WA 0.8506
O2W H2WB 0.8502
O3W H3WA 0.8500
O3W H3WB 0.8500
O4W H4WA 0.8507
O4W H4WB 0.8502
O5W H5WA 0.8496
O5W H5WB 0.8487
O6W H6WA 0.8499
O6W H6WB 0.8502
O7W H7WA 0.8506
O7W H7WB 0.8497
O8W H8WA 0.8506
O8W H8WB 0.8498
O9W H9WA 0.8505
O9W H9WB 0.8505
O10W H10C 0.8500
O10W H10D 0.8498
O11W H11A 0.8630
O11W H11B 1.0348
O12W H12A 0.8504
O12W H12B 0.8361
O13W H13A 0.8499
O13W H13B 0.8504
O14W H14A 0.8500
O14W H14B 0.8500

loop_
_geom_hbond_atom_site_label_D
_geom_hbond_atom_site_label_H
_geom_hbond_atom_site_label_A
_geom_hbond_distance_DH
_geom_hbond_distance_HA
_geom_hbond_distance_DA
_geom_hbond_angle_DHA
_geom_hbond_site_symmetry_A
O3 H3 O28 1.08(8) 1.78(8) 2.727(8) 144(6) .
O4 H4 O26 0.82 1.91 2.725(8) 173.4 1_455
N3 H3A O8 0.91(9) 1.82(9) 2.717(9) 168(8) 4_646
N5 H5B O7W 0.77 2.13 2.899(10) 177.4 .
C6 H6 N4 0.98 2.69 3.067(10) 103.4 .
O23 H23 O8 0.82 1.97 2.723(8) 152.5 1_655
O24 H24 O6 0.82 1.88 2.660(8) 157.3 .
N38 H38 O28 0.86 1.91 2.766(8) 170.7 4_756
N44 H44A O9W 0.85 2.05 2.904(10) 174.9 2_564
C26 H26 N24 0.98 2.63 3.022(10) 104.2 .
C30 H30A O27 0.97 2.69 3.080(9) 104.6 .
O1W H1WA N53 0.85 2.22 3.017(9) 155.4 .
O1W H1WB O7 0.85 1.90 2.699(8) 156.5 4_656
O2W H2WA O27 0.85 1.93 2.774(8) 172.4 .
O2W H2WB O1W 0.85 2.08 2.778(8) 138.7 .
O2W H2WB O12W 0.85 2.54 3.019(12) 116.9 4_656
O3W H3WA O4 0.85 2.16 2.913(8) 147.9 .
O3W H3WB O27 0.85 1.93 2.766(8) 170.1 .
O4W H4WA O6 0.85 2.01 2.837(8) 162.5 2_665
O4W H4WB O28 0.85 1.94 2.762(7) 162.5 .
O5W H5WA O4W 0.85 2.34 3.087(8) 147.4 .
O5W H5WB O4 0.85 2.22 3.059(8) 168.9 .
O5W H5WB O3W 0.85 2.61 3.068(8) 115.0 .
O6W H6WA O27 0.85 2.25 2.957(8) 140.8 .
O6W H6WA O3W 0.85 2.28 2.987(8) 141.0 .
O6W H6WB O13W 0.85 2.67 3.018(9) 106.0 2_665
O7W H7WA O8W 0.85 1.94 2.793(9) 175.3 .
O7W H7WB N24 0.85 2.25 3.043(9) 156.4 2_665
O8W H8WB O3 0.85 2.28 2.827(8) 122.2 3_457
O9W H9WA O8 0.85 2.01 2.842(8) 167.1 4_546
O9W H9WA O23 0.85 2.51 3.022(8) 119.7 4_646
O9W H9WB O7W 0.85 2.05 2.866(8) 160.3 3_457
O10W H10C O26 0.85 1.91 2.745(8) 168.3 4_746
O10W H10D O2 0.85 1.89 2.716(8) 165.2 .
O11W H11A O6 0.86 1.86 2.710(8) 168.1 .
O11W H11B O22 1.03 1.76 2.773(8) 166.3 4_746
O12W H12A O27 0.85 2.17 2.796(12) 130.0 4_646
O12W H12B N2 0.84 2.40 3.139(14) 147.2 .
O13W H13A O12W 0.85 1.87 2.682(12) 160.7 .
O13W H13B O14W 0.85 2.06 2.798(8) 144.5 .
O14W H14A O26 0.85 2.05 2.766(8) 141.8 2_664
O14W H14B O7 0.85 2.20 2.840(8) 132.0 .
